data_4073541
loop_
_publ_author_name
'Fantasia, Serena'
'Jacobsen, Heiko'
'Cavallo, Luigi'
'Nolan, Steven P.'

_publ_section_title
;
 Insertion of a N-Heterocyclic Carbene (NHC) into a Platinum&#x2212;Olefin
 Bond
;
_journal_issue 14
_journal_name_full Organometallics
_journal_page_first 3286
_journal_paper_doi 10.1021/om700447u
_journal_volume 26
_journal_year 2007
_chemical_formula_sum 'C36 H49 Cl11 N2 Pt'
_chemical_formula_weight 1094.81
_chemical_name_systematic
;

 ?

;
_space_group_IT_number 2
_symmetry_cell_setting triclinic
_symmetry_space_group_name_Hall '-P 1'
_symmetry_space_group_name_H-M 'P -1'
_atom_sites_solution_hydrogens geom
_atom_sites_solution_primary direct
_atom_sites_solution_secondary difmap
_audit_creation_method SHELXL-97
_cell_angle_alpha 85.523(13)
_cell_angle_beta 76.160(12)
_cell_angle_gamma 64.850(12)
_cell_formula_units_Z 2
_cell_length_a 11.169(6)
_cell_length_b 11.922(6)
_cell_length_c 19.510(10)
_cell_measurement_reflns_used 8587
_cell_measurement_temperature 100(2)
_cell_measurement_theta_max 35.43
_cell_measurement_theta_min 2.90
_cell_volume 2283(2)
_computing_cell_refinement 'Bruker SMART'
_computing_data_collection 'Bruker SMART'
_computing_data_reduction 'Bruker SAINT'
_computing_molecular_graphics 'Bruker SHELXTL'
_computing_publication_material 'Bruker SHELXTL'
_computing_structure_refinement 'SHELXL-97 (Sheldrick, 1997)'
_computing_structure_solution 'SHELXS-97 (Sheldrick, 1990)'
_diffrn_ambient_temperature 100(2)
_diffrn_measured_fraction_theta_full 0.759
_diffrn_measured_fraction_theta_max 0.759
_diffrn_measurement_device_type 'CCD area detector'
_diffrn_measurement_method 'phi and omega scans'
_diffrn_radiation_monochromator graphite
_diffrn_radiation_source 'fine-focus sealed tube'
_diffrn_radiation_type MoK\a
_diffrn_radiation_wavelength 0.71073
_diffrn_reflns_av_R_equivalents 0.0620
_diffrn_reflns_av_sigmaI/netI 0.0826
_diffrn_reflns_limit_h_max 17
_diffrn_reflns_limit_h_min -19
_diffrn_reflns_limit_k_max 18
_diffrn_reflns_limit_k_min -20
_diffrn_reflns_limit_l_max 33
_diffrn_reflns_limit_l_min -34
_diffrn_reflns_number 43348
_diffrn_reflns_theta_full 39.27
_diffrn_reflns_theta_max 39.27
_diffrn_reflns_theta_min 2.72
_exptl_absorpt_coefficient_mu 3.745
_exptl_absorpt_correction_T_max 0.9289
_exptl_absorpt_correction_T_min 0.5213
_exptl_absorpt_correction_type none
_exptl_crystal_colour translucent
_exptl_crystal_density_diffrn 1.593
_exptl_crystal_density_meas 0
_exptl_crystal_density_method 'not measured'
_exptl_crystal_description needle
_exptl_crystal_F_000 1088
_exptl_crystal_size_max 0.20
_exptl_crystal_size_mid 0.06
_exptl_crystal_size_min 0.02
_refine_diff_density_max 7.070
_refine_diff_density_min -4.430
_refine_diff_density_rms 0.242
_refine_ls_extinction_method none
_refine_ls_goodness_of_fit_ref 1.151
_refine_ls_hydrogen_treatment mixed
_refine_ls_matrix_type full
_refine_ls_number_parameters 459
_refine_ls_number_reflns 20496
_refine_ls_number_restraints 0
_refine_ls_restrained_S_all 1.151
_refine_ls_R_factor_all 0.0846
_refine_ls_R_factor_gt 0.0676
_refine_ls_shift/su_max 0.001
_refine_ls_shift/su_mean 0.000
_refine_ls_structure_factor_coef Fsqd
_refine_ls_weighting_details 'calc w=1/[\s^2^(Fo^2^)+(0.0415P)^2^+14.2009P] where P=(Fo^2^+2Fc^2^)/3'
_refine_ls_weighting_scheme calc
_refine_ls_wR_factor_gt 0.1649
_refine_ls_wR_factor_ref 0.1744
_reflns_number_gt 16623
_reflns_number_total 20496
_reflns_threshold_expression >2sigma(I)
_cod_data_source_file om700447u-file004.cif
_cod_data_source_block sf109_0m
_cod_depositor_comments
;
The following automatic conversions were performed:

'_symmetry_cell_setting' value 'Triclinic' changed to 'triclinic'
according to /home/saulius/struct/CIF-dictionaries/cif_core.dic
dictionary named 'cif_core.dic' version 2.4.1 from 2010-06-29.

Automatic conversion script
Id: cif_fix_values 1715 2011-07-08 13:25:40Z adriana 
;
_cod_original_cell_volume 2282(2)
_cod_original_sg_symbol_H-M P-1
_cod_database_code 4073541

loop_
_symmetry_equiv_pos_as_xyz
'x, y, z'
'-x, -y, -z'

loop_
_atom_site_label
_atom_site_type_symbol
_atom_site_fract_x
_atom_site_fract_y
_atom_site_fract_z
_atom_site_U_iso_or_equiv
_atom_site_adp_type
_atom_site_occupancy
_atom_site_symmetry_multiplicity
_atom_site_calc_flag
_atom_site_refinement_flags
Pt1 Pt 0.889477(19) 0.346567(19) 0.204049(8) 0.01632(5) Uani 1 1 d .
N1 N 0.5770(4) 0.8117(4) 0.25001(17) 0.0133(6) Uani 1 1 d .
C1 C 0.5495(4) 0.7135(4) 0.24294(18) 0.0117(7) Uani 1 1 d .
N2 N 0.4201(4) 0.7626(4) 0.23461(17) 0.0133(6) Uani 1 1 d .
C2 C 0.3654(5) 0.8919(5) 0.2374(2) 0.0149(7) Uani 1 1 d .
H2 H 0.2765 0.9477 0.2335 0.018 Uiso 1 1 calc R
Cl3 Cl 0.96142(15) 0.43499(16) 0.27762(7) 0.0272(3) Uani 1 1 d .
C3 C 0.4646(5) 0.9217(5) 0.2469(2) 0.0159(8) Uani 1 1 d .
H3 H 0.4584 1.0031 0.2507 0.019 Uiso 1 1 calc R
C4 C 0.3462(5) 0.6914(5) 0.2277(2) 0.0146(7) Uani 1 1 d .
C5 C 0.2996(5) 0.6357(5) 0.2883(2) 0.0180(8) Uani 1 1 d .
Cl6 Cl 1.04843(16) 0.13632(17) 0.22854(8) 0.0343(3) Uani 1 1 d .
C6 C 0.2294(6) 0.5676(6) 0.2799(3) 0.0238(11) Uani 1 1 d .
H6 H 0.1977 0.5275 0.3194 0.029 Uiso 1 1 calc R
C7 C 0.2049(6) 0.5570(6) 0.2149(3) 0.0247(11) Uani 1 1 d .
H7 H 0.1564 0.5100 0.2103 0.030 Uiso 1 1 calc R
C8 C 0.2506(6) 0.6145(6) 0.1565(3) 0.0218(10) Uani 1 1 d .
H8 H 0.2329 0.6061 0.1124 0.026 Uiso 1 1 calc R
C9 C 0.3219(5) 0.6844(5) 0.1611(2) 0.0165(8) Uani 1 1 d .
C10 C 0.3164(6) 0.6553(6) 0.3606(2) 0.0214(10) Uani 1 1 d .
H10 H 0.3982 0.6732 0.3538 0.026 Uiso 1 1 calc R
C11 C 0.1918(8) 0.7697(7) 0.3975(3) 0.0366(15) Uani 1 1 d .
H11A H 0.1793 0.8413 0.3671 0.055 Uiso 1 1 calc R
H11B H 0.2061 0.7874 0.4424 0.055 Uiso 1 1 calc R
H11C H 0.1107 0.7532 0.4066 0.055 Uiso 1 1 calc R
C12 C 0.3385(10) 0.5406(8) 0.4073(3) 0.0405(17) Uani 1 1 d .
H12A H 0.2552 0.5273 0.4197 0.061 Uiso 1 1 calc R
H12B H 0.3612 0.5543 0.4506 0.061 Uiso 1 1 calc R
H12C H 0.4131 0.4675 0.3814 0.061 Uiso 1 1 calc R
C13 C 0.3605(5) 0.7540(6) 0.0975(2) 0.0208(10) Uani 1 1 d .
H13 H 0.4268 0.7829 0.1073 0.025 Uiso 1 1 calc R
C14 C 0.4289(6) 0.6709(7) 0.0299(3) 0.0311(14) Uani 1 1 d .
H14A H 0.5020 0.5934 0.0396 0.047 Uiso 1 1 calc R
H14B H 0.4668 0.7142 -0.0077 0.047 Uiso 1 1 calc R
H14C H 0.3614 0.6523 0.0149 0.047 Uiso 1 1 calc R
C15 C 0.2338(7) 0.8691(7) 0.0866(3) 0.0279(12) Uani 1 1 d .
H15A H 0.1670 0.8429 0.0773 0.042 Uiso 1 1 calc R
H15B H 0.2599 0.9151 0.0464 0.042 Uiso 1 1 calc R
H15C H 0.1940 0.9225 0.1293 0.042 Uiso 1 1 calc R
C16 C 0.7012(4) 0.8064(5) 0.26310(19) 0.0133(7) Uani 1 1 d .
C17 C 0.7212(5) 0.7865(5) 0.3321(2) 0.0174(8) Uani 1 1 d .
C18 C 0.8363(6) 0.7927(6) 0.3439(3) 0.0244(11) Uani 1 1 d .
H18 H 0.8544 0.7786 0.3897 0.029 Uiso 1 1 calc R
C19 C 0.9250(5) 0.8195(6) 0.2894(3) 0.0254(11) Uani 1 1 d .
H19 H 1.0015 0.8260 0.2988 0.031 Uiso 1 1 calc R
C20 C 0.9036(5) 0.8369(6) 0.2214(3) 0.0225(10) Uani 1 1 d .
H20 H 0.9655 0.8551 0.1848 0.027 Uiso 1 1 calc R
C21 C 0.7920(5) 0.8278(5) 0.2063(2) 0.0160(8) Uani 1 1 d .
C22 C 0.6195(6) 0.7667(6) 0.3932(2) 0.0222(10) Uani 1 1 d .
H22 H 0.5502 0.7564 0.3732 0.027 Uiso 1 1 calc R
C23 C 0.5455(7) 0.8828(7) 0.4423(3) 0.0315(14) Uani 1 1 d .
H23A H 0.6116 0.8967 0.4615 0.047 Uiso 1 1 calc R
H23B H 0.4784 0.8705 0.4811 0.047 Uiso 1 1 calc R
H23C H 0.4994 0.9549 0.4155 0.047 Uiso 1 1 calc R
C24 C 0.6852(9) 0.6495(7) 0.4342(3) 0.0352(15) Uani 1 1 d .
H24A H 0.7276 0.5768 0.4021 0.053 Uiso 1 1 calc R
H24B H 0.6155 0.6402 0.4725 0.053 Uiso 1 1 calc R
H24C H 0.7545 0.6568 0.4540 0.053 Uiso 1 1 calc R
C25 C 0.7714(6) 0.8455(6) 0.1315(2) 0.0219(10) Uani 1 1 d .
H25 H 0.6928 0.8267 0.1303 0.026 Uiso 1 1 calc R
C26 C 0.8971(7) 0.7548(7) 0.0796(3) 0.0304(14) Uani 1 1 d .
H26A H 0.9744 0.7749 0.0775 0.046 Uiso 1 1 calc R
H26B H 0.8781 0.7619 0.0326 0.046 Uiso 1 1 calc R
H26C H 0.9190 0.6699 0.0957 0.046 Uiso 1 1 calc R
C27 C 0.7364(9) 0.9809(8) 0.1091(3) 0.0375(16) Uani 1 1 d .
H27A H 0.6590 1.0371 0.1441 0.056 Uiso 1 1 calc R
H27B H 0.7129 0.9921 0.0629 0.056 Uiso 1 1 calc R
H27C H 0.8150 0.9995 0.1058 0.056 Uiso 1 1 calc R
C28 C 0.6414(5) 0.5802(5) 0.24810(19) 0.0134(7) Uani 1 1 d .
H28A H 0.5863 0.5317 0.2564 0.016 Uiso 1 1 calc R
H28B H 0.6804 0.5712 0.2898 0.016 Uiso 1 1 calc R
C29 C 0.7584(4) 0.5238(5) 0.18345(19) 0.0131(7) Uani 1 1 d .
H29 H 0.8109 0.5757 0.1750 0.016 Uiso 1 1 calc R
C30 C 0.7094(6) 0.5260(6) 0.1167(2) 0.0223(10) Uani 1 1 d .
H30A H 0.6892 0.6074 0.0942 0.027 Uiso 1 1 calc R
H30B H 0.6256 0.5120 0.1283 0.027 Uiso 1 1 calc R
C31 C 0.8230(6) 0.4225(6) 0.0663(2) 0.0252(11) Uani 1 1 d .
H31A H 0.7884 0.4113 0.0263 0.030 Uiso 1 1 calc R
H31B H 0.8995 0.4458 0.0471 0.030 Uiso 1 1 calc R
C32 C 0.8727(7) 0.3012(6) 0.1058(3) 0.0275(12) Uani 1 1 d .
H32A H 0.9659 0.2452 0.0933 0.033 Uiso 1 1 calc R
C33 C 0.7844(7) 0.2704(7) 0.1599(3) 0.0298(13) Uani 1 1 d .
H33C H 0.6910 0.3256 0.1730 0.036 Uiso 1 1 calc R
H33A H 0.8182 0.1944 0.1835 0.036 Uiso 1 1 calc R
Cl1C Cl 0.20051(18) 0.37078(17) 0.07286(7) 0.0315(3) Uani 1 1 d .
C1C C 0.2749(8) 0.2341(7) 0.1183(3) 0.0357(15) Uani 1 1 d .
H1C H 0.2010 0.2179 0.1516 0.043 Uiso 1 1 calc R
Cl2C Cl 0.3807(3) 0.2492(2) 0.16725(10) 0.0527(6) Uani 1 1 d .
Cl3C Cl 0.3740(3) 0.1042(2) 0.05947(14) 0.0577(7) Uani 1 1 d .
Cl1A Cl 0.8147(2) 0.05657(18) 0.42937(8) 0.0369(4) Uani 1 1 d .
C1A C 0.7694(7) 0.1700(8) 0.3644(3) 0.0339(14) Uani 1 1 d .
H1A H 0.8514 0.1528 0.3251 0.041 Uiso 1 1 calc R
Cl2A Cl 0.6423(2) 0.1613(3) 0.32990(11) 0.0522(5) Uani 1 1 d .
Cl3A Cl 0.7163(3) 0.3193(2) 0.40004(12) 0.0567(6) Uani 1 1 d .
Cl1B Cl 0.3029(2) 0.2302(2) 0.36828(11) 0.0463(5) Uani 1 1 d .
C1B C 0.1352(7) 0.2417(6) 0.3911(3) 0.0276(11) Uani 1 1 d .
H1B H 0.0965 0.2640 0.3481 0.033 Uiso 1 1 calc R
Cl2B Cl 0.0354(2) 0.3594(2) 0.45604(9) 0.0470(5) Uani 1 1 d .
Cl3B Cl 0.1375(3) 0.0977(2) 0.42007(12) 0.0561(6) Uani 1 1 d .

loop_
_atom_site_aniso_label
_atom_site_aniso_U_11
_atom_site_aniso_U_22
_atom_site_aniso_U_33
_atom_site_aniso_U_23
_atom_site_aniso_U_13
_atom_site_aniso_U_12
Pt1 0.01069(6) 0.00937(10) 0.02055(7) 0.00295(5) -0.00019(4) 0.00143(6)
N1 0.0121(14) 0.010(2) 0.0154(12) 0.0011(11) -0.0044(10) -0.0022(15)
C1 0.0105(15) 0.009(2) 0.0136(12) 0.0012(11) -0.0037(10) -0.0023(16)
N2 0.0100(14) 0.011(2) 0.0167(12) 0.0006(11) -0.0036(10) -0.0026(15)
C2 0.0108(16) 0.009(2) 0.0219(15) 0.0011(13) -0.0056(12) -0.0003(17)
Cl3 0.0220(6) 0.0293(9) 0.0333(5) 0.0089(5) -0.0156(4) -0.0101(6)
C3 0.0125(17) 0.012(3) 0.0221(16) 0.0005(14) -0.0057(12) -0.0036(19)
C4 0.0113(16) 0.012(3) 0.0186(14) 0.0004(13) -0.0034(11) -0.0030(18)
C5 0.0149(18) 0.015(3) 0.0214(16) 0.0019(14) -0.0023(13) -0.005(2)
Cl6 0.0194(6) 0.0185(9) 0.0392(6) 0.0109(5) 0.0055(5) 0.0081(6)
C6 0.023(2) 0.017(3) 0.031(2) 0.0032(17) -0.0008(17) -0.011(3)
C7 0.024(3) 0.016(3) 0.037(2) -0.0020(19) -0.0035(18) -0.012(3)
C8 0.018(2) 0.022(3) 0.0289(19) -0.0033(17) -0.0057(15) -0.011(2)
C9 0.0131(17) 0.016(3) 0.0207(15) -0.0023(14) -0.0026(12) -0.0066(19)
C10 0.024(2) 0.019(3) 0.0198(16) 0.0076(15) -0.0062(15) -0.008(2)
C11 0.048(4) 0.026(4) 0.025(2) -0.005(2) -0.012(2) -0.003(3)
C12 0.052(5) 0.029(5) 0.030(3) 0.012(2) -0.011(3) -0.008(4)
C13 0.020(2) 0.027(3) 0.0189(16) 0.0011(15) -0.0049(14) -0.014(2)
C14 0.025(3) 0.046(4) 0.0203(18) -0.006(2) -0.0026(16) -0.013(3)
C15 0.030(3) 0.027(4) 0.028(2) 0.0080(19) -0.0098(18) -0.013(3)
C16 0.0104(15) 0.012(2) 0.0160(13) -0.0012(12) -0.0044(11) -0.0025(17)
C17 0.020(2) 0.016(3) 0.0158(14) -0.0005(13) -0.0072(13) -0.005(2)
C18 0.020(2) 0.030(3) 0.0244(18) -0.0039(18) -0.0123(15) -0.007(2)
C19 0.016(2) 0.033(4) 0.028(2) -0.0073(19) -0.0073(15) -0.009(2)
C20 0.0117(18) 0.030(3) 0.0251(18) -0.0045(17) -0.0022(13) -0.009(2)
C21 0.0111(16) 0.017(3) 0.0182(14) -0.0023(13) -0.0031(12) -0.0038(18)
C22 0.030(3) 0.020(3) 0.0152(15) 0.0016(14) -0.0057(14) -0.009(2)
C23 0.034(3) 0.025(4) 0.026(2) -0.006(2) 0.0031(19) -0.009(3)
C24 0.054(5) 0.023(4) 0.025(2) 0.0102(19) -0.012(2) -0.012(4)
C25 0.023(2) 0.029(3) 0.0159(15) 0.0024(15) -0.0037(14) -0.013(2)
C26 0.031(3) 0.039(4) 0.0195(18) -0.0066(19) 0.0047(17) -0.018(3)
C27 0.047(4) 0.028(5) 0.033(3) 0.012(2) -0.011(2) -0.012(4)
C28 0.0131(16) 0.008(2) 0.0160(13) 0.0019(12) -0.0041(11) -0.0017(17)
C29 0.0114(16) 0.012(2) 0.0161(13) 0.0025(12) -0.0028(11) -0.0052(17)
C30 0.019(2) 0.022(3) 0.0195(16) -0.0009(15) -0.0058(14) -0.001(2)
C31 0.023(2) 0.026(4) 0.0210(17) -0.0032(17) -0.0035(15) -0.005(3)
C32 0.025(3) 0.026(4) 0.025(2) -0.0055(19) -0.0025(17) -0.005(3)
C33 0.030(3) 0.022(4) 0.037(3) -0.004(2) -0.005(2) -0.011(3)
Cl1C 0.0369(8) 0.0314(10) 0.0294(5) 0.0045(5) -0.0115(5) -0.0160(8)
C1C 0.038(4) 0.023(4) 0.037(3) 0.001(2) 0.003(2) -0.011(4)
Cl2C 0.0676(15) 0.0267(12) 0.0480(9) -0.0054(7) -0.0322(9) 0.0060(11)
Cl3C 0.0535(14) 0.0356(14) 0.0840(14) -0.0264(11) -0.0100(11) -0.0172(13)
Cl1A 0.0442(10) 0.0313(11) 0.0351(6) 0.0007(6) -0.0102(6) -0.0149(9)
C1A 0.028(3) 0.037(5) 0.029(2) 0.002(2) 0.0032(19) -0.013(3)
Cl2A 0.0419(11) 0.0646(17) 0.0543(10) 0.0083(9) -0.0200(8) -0.0228(12)
Cl3A 0.0752(19) 0.0336(15) 0.0630(12) 0.0094(9) -0.0152(11) -0.0260(15)
Cl1B 0.0379(10) 0.0380(13) 0.0547(9) -0.0045(8) 0.0030(7) -0.0143(11)
C1B 0.032(3) 0.020(4) 0.027(2) 0.0056(18) -0.0109(19) -0.005(3)
Cl2B 0.0384(10) 0.0495(14) 0.0387(7) -0.0128(7) -0.0058(6) -0.0043(10)
Cl3B 0.0783(19) 0.0427(16) 0.0643(12) 0.0221(9) -0.0287(11) -0.0383(16)

loop_
_atom_type_symbol
_atom_type_description
_atom_type_scat_dispersion_real
_atom_type_scat_dispersion_imag
_atom_type_scat_source
C C 0.0033 0.0016 'International Tables Vol C Tables 4.2.6.8 and 6.1.1.4'
H H 0.0000 0.0000 'International Tables Vol C Tables 4.2.6.8 and 6.1.1.4'
N N 0.0061 0.0033 'International Tables Vol C Tables 4.2.6.8 and 6.1.1.4'
Cl Cl 0.1484 0.1585 'International Tables Vol C Tables 4.2.6.8 and 6.1.1.4'
Pt Pt -1.7033 8.3905 'International Tables Vol C Tables 4.2.6.8 and 6.1.1.4'

loop_
_geom_angle_atom_site_label_1
_geom_angle_atom_site_label_2
_geom_angle_atom_site_label_3
_geom_angle
C29 Pt1 C32 83.9(2)
C29 Pt1 C33 90.6(2)
C32 Pt1 C33 38.9(2)
C29 Pt1 Cl3 88.03(12)
C32 Pt1 Cl3 154.83(17)
C33 Pt1 Cl3 165.40(16)
C29 Pt1 Cl6 179.13(11)
C32 Pt1 Cl6 96.4(2)
C33 Pt1 Cl6 90.2(2)
Cl3 Pt1 Cl6 91.31(7)
C1 N1 C3 110.2(4)
C1 N1 C16 126.3(4)
C3 N1 C16 123.4(4)
N1 C1 N2 105.6(4)
N1 C1 C28 126.2(4)
N2 C1 C28 128.1(4)
C1 N2 C2 110.6(4)
C1 N2 C4 124.8(4)
C2 N2 C4 124.5(4)
C3 C2 N2 106.2(4)
C2 C3 N1 107.4(4)
C9 C4 C5 123.7(4)
C9 C4 N2 118.0(4)
C5 C4 N2 118.3(3)
C6 C5 C4 117.0(4)
C6 C5 C10 120.7(4)
C4 C5 C10 122.1(4)
C7 C6 C5 121.0(5)
C6 C7 C8 120.5(4)
C7 C8 C9 121.5(4)
C8 C9 C4 116.3(4)
C8 C9 C13 119.9(4)
C4 C9 C13 123.8(4)
C5 C10 C11 109.2(5)
C5 C10 C12 113.1(5)
C11 C10 C12 110.7(5)
C9 C13 C15 109.8(4)
C9 C13 C14 112.1(5)
C15 C13 C14 110.6(4)
C21 C16 C17 123.7(4)
C21 C16 N1 117.6(3)
C17 C16 N1 118.6(4)
C18 C17 C16 116.9(4)
C18 C17 C22 120.2(4)
C16 C17 C22 122.8(4)
C19 C18 C17 120.7(4)
C18 C19 C20 121.0(4)
C19 C20 C21 120.6(4)
C20 C21 C16 116.9(4)
C20 C21 C25 119.8(4)
C16 C21 C25 123.3(4)
C17 C22 C24 112.6(5)
C17 C22 C23 109.6(4)
C24 C22 C23 111.3(4)
C21 C25 C26 110.9(5)
C21 C25 C27 111.2(4)
C26 C25 C27 111.0(5)
C1 C28 C29 115.4(3)
C30 C29 C28 112.8(4)
C30 C29 Pt1 111.7(3)
C28 C29 Pt1 110.4(3)
C29 C30 C31 107.7(4)
C32 C31 C30 109.9(4)
C33 C32 C31 121.9(6)
C33 C32 Pt1 70.8(3)
C31 C32 Pt1 106.5(4)
C32 C33 Pt1 70.3(3)
Cl2C C1C Cl1C 111.0(4)
Cl2C C1C Cl3C 108.0(5)
Cl1C C1C Cl3C 111.7(4)
Cl2A C1A Cl3A 110.9(5)
Cl2A C1A Cl1A 110.5(4)
Cl3A C1A Cl1A 110.5(3)
Cl3B C1B Cl2B 111.7(3)
Cl3B C1B Cl1B 109.4(4)
Cl2B C1B Cl1B 109.5(3)

loop_
_geom_bond_atom_site_label_1
_geom_bond_atom_site_label_2
_geom_bond_distance
Pt1 C29 2.071(5)
Pt1 C32 2.103(5)
Pt1 C33 2.110(6)
Pt1 Cl3 2.3075(15)
Pt1 Cl6 2.470(2)
N1 C1 1.354(6)
N1 C3 1.388(7)
N1 C16 1.445(5)
C1 N2 1.355(6)
C1 C28 1.493(7)
N2 C2 1.396(7)
N2 C4 1.444(5)
C2 C3 1.352(6)
C4 C9 1.404(6)
C4 C5 1.410(6)
C5 C6 1.387(7)
C5 C10 1.516(6)
C6 C7 1.385(8)
C7 C8 1.389(8)
C8 C9 1.395(6)
C9 C13 1.518(7)
C10 C11 1.542(10)
C10 C12 1.545(9)
C13 C15 1.542(9)
C13 C14 1.543(7)
C16 C21 1.400(6)
C16 C17 1.403(6)
C17 C18 1.392(7)
C17 C22 1.517(7)
C18 C19 1.387(8)
C19 C20 1.388(7)
C20 C21 1.396(6)
C21 C25 1.515(6)
C22 C24 1.538(9)
C22 C23 1.539(8)
C25 C26 1.539(8)
C25 C27 1.545(10)
C28 C29 1.532(6)
C29 C30 1.523(6)
C30 C31 1.536(8)
C31 C32 1.529(10)
C32 C33 1.404(8)
Cl1C C1C 1.764(9)
C1C Cl2C 1.757(8)
C1C Cl3C 1.776(7)
Cl1A C1A 1.775(8)
C1A Cl2A 1.752(7)
C1A Cl3A 1.761(8)
Cl1B C1B 1.766(7)
C1B Cl3B 1.757(7)
C1B Cl2B 1.758(7)

loop_
_geom_torsion_atom_site_label_1
_geom_torsion_atom_site_label_2
_geom_torsion_atom_site_label_3
_geom_torsion_atom_site_label_4
_geom_torsion
C3 N1 C1 N2 0.6(4)
C16 N1 C1 N2 177.3(3)
C3 N1 C1 C28 -175.9(3)
C16 N1 C1 C28 0.8(6)
N1 C1 N2 C2 -0.8(4)
C28 C1 N2 C2 175.6(4)
N1 C1 N2 C4 -177.7(3)
C28 C1 N2 C4 -1.3(6)
C1 N2 C2 C3 0.7(4)
C4 N2 C2 C3 177.6(4)
N2 C2 C3 N1 -0.3(4)
C1 N1 C3 C2 -0.2(5)
C16 N1 C3 C2 -177.0(3)
C1 N2 C4 C9 -108.2(5)
C2 N2 C4 C9 75.4(6)
C1 N2 C4 C5 73.5(6)
C2 N2 C4 C5 -103.0(5)
C9 C4 C5 C6 2.0(8)
N2 C4 C5 C6 -179.7(5)
C9 C4 C5 C10 -174.2(5)
N2 C4 C5 C10 4.1(8)
C4 C5 C6 C7 -1.1(9)
C10 C5 C6 C7 175.2(6)
C5 C6 C7 C8 0.2(10)
C6 C7 C8 C9 -0.1(10)
C7 C8 C9 C4 0.9(8)
C7 C8 C9 C13 -175.3(6)
C5 C4 C9 C8 -1.9(8)
N2 C4 C9 C8 179.8(5)
C5 C4 C9 C13 174.1(5)
N2 C4 C9 C13 -4.1(8)
C6 C5 C10 C11 -86.5(7)
C4 C5 C10 C11 89.5(6)
C6 C5 C10 C12 37.3(8)
C4 C5 C10 C12 -146.7(6)
C8 C9 C13 C15 74.2(6)
C4 C9 C13 C15 -101.7(6)
C8 C9 C13 C14 -49.2(7)
C4 C9 C13 C14 134.9(5)
C1 N1 C16 C21 104.1(5)
C3 N1 C16 C21 -79.7(5)
C1 N1 C16 C17 -79.0(5)
C3 N1 C16 C17 97.2(5)
C21 C16 C17 C18 2.1(8)
N1 C16 C17 C18 -174.5(5)
C21 C16 C17 C22 178.4(5)
N1 C16 C17 C22 1.7(7)
C16 C17 C18 C19 0.9(8)
C22 C17 C18 C19 -175.4(6)
C17 C18 C19 C20 -2.0(10)
C18 C19 C20 C21 0.0(10)
C19 C20 C21 C16 2.8(8)
C19 C20 C21 C25 -179.2(6)
C17 C16 C21 C20 -4.0(8)
N1 C16 C21 C20 172.7(5)
C17 C16 C21 C25 178.2(5)
N1 C16 C21 C25 -5.1(7)
C18 C17 C22 C24 -55.7(7)
C16 C17 C22 C24 128.1(5)
C18 C17 C22 C23 68.8(7)
C16 C17 C22 C23 -107.4(6)
C20 C21 C25 C26 56.1(7)
C16 C21 C25 C26 -126.1(5)
C20 C21 C25 C27 -67.9(7)
C16 C21 C25 C27 109.9(6)
N1 C1 C28 C29 -76.4(5)
N2 C1 C28 C29 107.9(4)
C1 C28 C29 C30 -61.5(5)
C1 C28 C29 Pt1 172.7(3)
C32 Pt1 C29 C30 5.9(3)
C33 Pt1 C29 C30 -32.5(3)
Cl3 Pt1 C29 C30 162.0(3)
Cl6 Pt1 C29 C30 122(7)
C32 Pt1 C29 C28 132.3(3)
C33 Pt1 C29 C28 93.8(3)
Cl3 Pt1 C29 C28 -71.6(3)
Cl6 Pt1 C29 C28 -112(7)
C28 C29 C30 C31 -155.8(4)
Pt1 C29 C30 C31 -30.7(5)
C29 C30 C31 C32 49.0(6)
C30 C31 C32 C33 34.1(7)
C30 C31 C32 Pt1 -43.2(5)
C29 Pt1 C32 C33 -98.5(4)
Cl3 Pt1 C32 C33 -170.6(4)
Cl6 Pt1 C32 C33 82.3(4)
C29 Pt1 C32 C31 20.2(4)
C33 Pt1 C32 C31 118.7(6)
Cl3 Pt1 C32 C31 -51.9(7)
Cl6 Pt1 C32 C31 -159.0(4)
C31 C32 C33 Pt1 -98.0(5)
C29 Pt1 C33 C32 79.6(4)
Cl3 Pt1 C33 C32 163.9(7)
Cl6 Pt1 C33 C32 -100.0(4)
